data_4320170
loop_
_publ_author_name
'Yucang Liang'
'Maochun Hong'
'Weiping Su'
'Rong Cao'
'Wenjian Zhang'

_publ_section_title
;
 Preparations, Structures, and Magnetic Properties of a Series of Novel
 Copper(II)-Lanthanide(III) Coordination Polymers via Hydrothermal
 Reaction
;
_journal_name_full 'Inorganic Chemistry'
_journal_page_first 4574
_journal_page_last 4582
_journal_paper_doi 10.1021/ic0100929
_journal_volume 40
_journal_year 2001
_chemical_formula_sum 'C56 H56 Cu2 Er4 N8 O48'
_chemical_formula_weight 2405.21
_chemical_name_systematic
;
  ?
;
_space_group_IT_number 14
_symmetry_cell_setting monoclinic
_symmetry_space_group_name_Hall '-P 2ybc'
_symmetry_space_group_name_H-M 'P 1 21/c 1'
_atom_sites_solution_hydrogens geom
_atom_sites_solution_primary direct
_atom_sites_solution_secondary difmap
_audit_creation_method SHELXL-97
_cell_angle_alpha 90.00
_cell_angle_beta 97.3390(10)
_cell_angle_gamma 90.00
_cell_formula_units_Z 1
_cell_length_a 9.1721(5)
_cell_length_b 25.4000(15)
_cell_length_c 7.7385(4)
_cell_measurement_temperature 293(2)
_cell_measurement_theta_max 25.07
_cell_measurement_theta_min 1.60
_cell_volume 1788.08(17)
_computing_structure_refinement 'SHELXL-97 (Sheldrick, 1997)'
_computing_structure_solution 'SHELXS-97 (Sheldrick, 1990)'
_diffrn_ambient_temperature 293(2)
_diffrn_measured_fraction_theta_full 0.977
_diffrn_measured_fraction_theta_max 0.977
_diffrn_radiation_monochromator graphite
_diffrn_radiation_source 'fine-focus sealed tube'
_diffrn_radiation_type MoK\a
_diffrn_radiation_wavelength 0.71073
_diffrn_reflns_av_R_equivalents 0.0318
_diffrn_reflns_av_sigmaI/netI 0.0580
_diffrn_reflns_limit_h_max 10
_diffrn_reflns_limit_h_min -8
_diffrn_reflns_limit_k_max 18
_diffrn_reflns_limit_k_min -30
_diffrn_reflns_limit_l_max 9
_diffrn_reflns_limit_l_min -8
_diffrn_reflns_number 5500
_diffrn_reflns_theta_full 25.07
_diffrn_reflns_theta_max 25.07
_diffrn_reflns_theta_min 1.60
_exptl_absorpt_coefficient_mu 5.344
_exptl_crystal_colour blue
_exptl_crystal_density_diffrn 2.234
_exptl_crystal_density_method 'not measured'
_exptl_crystal_description rectangular
_exptl_crystal_F_000 1162
_exptl_crystal_size_max 0.28
_exptl_crystal_size_mid 0.14
_exptl_crystal_size_min 0.05
_refine_diff_density_max 1.951
_refine_diff_density_min -3.309
_refine_diff_density_rms 0.245
_refine_ls_extinction_method none
_refine_ls_goodness_of_fit_ref 1.007
_refine_ls_hydrogen_treatment mixed
_refine_ls_matrix_type full
_refine_ls_number_parameters 268
_refine_ls_number_reflns 3099
_refine_ls_number_restraints 0
_refine_ls_restrained_S_all 1.007
_refine_ls_R_factor_all 0.0538
_refine_ls_R_factor_gt 0.0419
_refine_ls_shift/su_max 0.001
_refine_ls_shift/su_mean 0.000
_refine_ls_structure_factor_coef Fsqd
_refine_ls_weighting_details 'calc w=1/[\s^2^(Fo^2^)+(0.0702P)^2^+0.0000P] where P=(Fo^2^+2Fc^2^)/3'
_refine_ls_weighting_scheme calc
_refine_ls_wR_factor_gt 0.1044
_refine_ls_wR_factor_ref 0.1109
_reflns_number_gt 2540
_reflns_number_total 3099
_reflns_threshold_expression >2sigma(I)
_cod_data_source_file ic0100929_5.cif
_cod_data_source_block ll
_cod_depositor_comments
;
The following automatic conversions were performed:

'_symmetry_cell_setting' value 'Monoclinic' changed to 'monoclinic'
according to the built-in table from CIF Core dictionary named
'cif_core.dic' version 2.4.1 from 2010-06-29.

Automatic conversion script
Id: cif_fix_values 1646 2011-03-28 12:23:43Z adriana 
;
_cod_database_code 4320170

loop_
_symmetry_equiv_pos_as_xyz
'x, y, z'
'-x, y+1/2, -z+1/2'
'-x, -y, -z'
'x, -y-1/2, z-1/2'

loop_
_atom_site_label
_atom_site_type_symbol
_atom_site_fract_x
_atom_site_fract_y
_atom_site_fract_z
_atom_site_U_iso_or_equiv
_atom_site_adp_type
_atom_site_occupancy
_atom_site_symmetry_multiplicity
_atom_site_calc_flag
_atom_site_refinement_flags
_atom_site_disorder_assembly
_atom_site_disorder_group
Er Er 0.51120(3) 0.651145(12) 0.58771(4) 0.01277(14) Uani 1 1 d . . .
Cu Cu 1.0000 0.5000 1.5000 0.0277(4) Uani 1 2 d S . .
O1 O 0.4860(6) 0.7074(2) 0.3410(7) 0.0199(12) Uani 1 1 d . . .
O2 O 0.5847(6) 0.7669(2) 0.1815(7) 0.0265(13) Uani 1 1 d . . .
O3 O 1.2661(6) 0.6565(2) 0.4943(7) 0.0237(13) Uani 1 1 d . . .
O4 O 1.1429(6) 0.5883(2) 0.5903(8) 0.0264(13) Uani 1 1 d . . .
O5 O 1.1925(6) 0.4831(2) 1.4358(7) 0.0294(14) Uani 1 1 d . . .
O6 O 1.3455(6) 0.5087(2) 1.2485(7) 0.0250(13) Uani 1 1 d . . .
O7 O 0.7015(6) 0.6243(2) 0.7976(7) 0.0222(12) Uani 1 1 d . . .
O8 O 0.6122(7) 0.6182(3) 1.0511(8) 0.0391(17) Uani 1 1 d . . .
O9 O 0.3950(7) 0.6636(3) 0.8438(8) 0.0331(15) Uani 1 1 d . . .
O10 O 0.4379(6) 0.5670(2) 0.6716(8) 0.0275(13) Uani 1 1 d . . .
O11 O 0.5221(6) 0.5933(2) 0.3532(7) 0.0252(13) Uani 1 1 d . . .
N1 N 0.7474(7) 0.6673(2) 0.4602(7) 0.0131(13) Uani 1 1 d . . .
N2 N 0.9694(7) 0.5337(3) 1.2690(8) 0.0204(15) Uani 1 1 d . . .
C11 C 0.5931(9) 0.7286(3) 0.2852(10) 0.0176(16) Uani 1 1 d . . .
C12 C 0.7438(8) 0.7062(3) 0.3429(9) 0.0174(16) Uani 1 1 d . . .
C13 C 0.8674(9) 0.7233(3) 0.2756(12) 0.026(2) Uani 1 1 d . . .
C14 C 1.0010(9) 0.7002(4) 0.3291(11) 0.0283(19) Uani 1 1 d . . .
C15 C 1.0062(8) 0.6593(3) 0.4509(10) 0.0170(17) Uani 1 1 d . . .
C16 C 0.8769(8) 0.6440(3) 0.5113(10) 0.0154(16) Uani 1 1 d . . .
C17 C 1.1484(9) 0.6321(3) 0.5175(10) 0.0177(17) Uani 1 1 d . . .
C21 C 1.2245(9) 0.5080(3) 1.3014(10) 0.0205(17) Uani 1 1 d . . .
C22 C 1.0970(9) 0.5374(3) 1.1998(10) 0.0189(17) Uani 1 1 d . . .
C23 C 1.1075(9) 0.5660(3) 1.0480(10) 0.0258(19) Uani 1 1 d . . .
C24 C 0.9804(10) 0.5902(4) 0.9671(11) 0.029(2) Uani 1 1 d . . .
C25 C 0.8493(9) 0.5862(3) 1.0391(10) 0.0236(18) Uani 1 1 d . . .
C26 C 0.8490(9) 0.5576(3) 1.1917(10) 0.0221(18) Uani 1 1 d . . .
C27 C 0.7107(9) 0.6116(3) 0.9568(9) 0.0196(17) Uani 1 1 d . . .
O01 O 0.2526(7) 0.7268(3) 0.0615(9) 0.0429(17) Uani 1 1 d . . .

loop_
_atom_site_aniso_label
_atom_site_aniso_U_11
_atom_site_aniso_U_22
_atom_site_aniso_U_33
_atom_site_aniso_U_23
_atom_site_aniso_U_13
_atom_site_aniso_U_12
Er 0.0102(2) 0.0147(2) 0.0132(2) 0.00042(13) 0.00084(13) 0.00046(14)
Cu 0.0263(8) 0.0354(9) 0.0213(7) 0.0112(6) 0.0025(6) 0.0116(7)
O1 0.011(3) 0.027(3) 0.023(3) 0.006(2) 0.003(2) 0.004(2)
O2 0.027(3) 0.020(3) 0.033(3) 0.012(3) 0.007(3) 0.004(3)
O3 0.014(3) 0.035(3) 0.023(3) 0.007(2) 0.004(2) 0.000(3)
O4 0.015(3) 0.021(3) 0.042(3) 0.006(3) 0.000(2) 0.000(2)
O5 0.024(3) 0.032(3) 0.031(3) 0.006(3) 0.002(3) 0.010(3)
O6 0.017(3) 0.022(3) 0.035(3) 0.004(3) 0.001(2) 0.003(3)
O7 0.016(3) 0.033(3) 0.017(3) 0.004(2) 0.000(2) 0.006(3)
O8 0.033(4) 0.062(5) 0.026(3) 0.013(3) 0.017(3) 0.019(3)
O9 0.029(4) 0.050(4) 0.022(3) -0.001(3) 0.007(3) 0.008(3)
O10 0.023(3) 0.023(3) 0.038(3) 0.009(3) 0.007(3) 0.000(3)
O11 0.030(3) 0.027(3) 0.020(3) -0.007(2) 0.010(2) -0.003(3)
N1 0.013(3) 0.012(3) 0.013(3) 0.002(2) -0.002(3) 0.002(3)
N2 0.020(4) 0.025(4) 0.016(3) 0.005(3) 0.003(3) 0.005(3)
C11 0.020(4) 0.011(4) 0.022(4) -0.002(3) 0.002(3) 0.000(3)
C12 0.012(4) 0.023(4) 0.017(4) 0.002(3) 0.000(3) -0.003(3)
C13 0.013(4) 0.027(5) 0.039(5) 0.017(4) 0.005(4) 0.006(4)
C14 0.020(5) 0.034(5) 0.031(4) 0.003(4) 0.003(4) -0.009(4)
C15 0.014(4) 0.022(4) 0.015(4) 0.003(3) 0.003(3) -0.003(3)
C16 0.015(4) 0.017(4) 0.014(4) -0.001(3) 0.000(3) 0.001(3)
C17 0.020(4) 0.015(4) 0.018(4) 0.000(3) 0.002(3) 0.001(3)
C21 0.022(5) 0.014(4) 0.024(4) 0.000(3) -0.006(3) -0.001(3)
C22 0.019(4) 0.016(4) 0.021(4) 0.001(3) 0.002(3) -0.001(3)
C23 0.020(5) 0.037(5) 0.020(4) 0.002(4) 0.002(3) 0.008(4)
C24 0.028(5) 0.037(5) 0.021(4) 0.001(4) 0.001(4) -0.003(4)
C25 0.023(5) 0.032(5) 0.015(4) -0.001(3) 0.002(3) 0.005(4)
C26 0.025(5) 0.021(4) 0.018(4) 0.003(3) -0.005(3) 0.002(4)
C27 0.023(4) 0.021(4) 0.015(4) 0.001(3) 0.001(3) 0.000(4)
O01 0.030(4) 0.053(4) 0.045(4) 0.000(3) 0.002(3) -0.002(3)

loop_
_atom_type_symbol
_atom_type_description
_atom_type_scat_dispersion_real
_atom_type_scat_dispersion_imag
_atom_type_scat_source
C C 0.0033 0.0016 'International Tables Vol C Tables 4.2.6.8 and 6.1.1.4'
H H 0.0000 0.0000 'International Tables Vol C Tables 4.2.6.8 and 6.1.1.4'
N N 0.0061 0.0033 'International Tables Vol C Tables 4.2.6.8 and 6.1.1.4'
O O 0.0106 0.0060 'International Tables Vol C Tables 4.2.6.8 and 6.1.1.4'
Cu Cu 0.3201 1.2651 'International Tables Vol C Tables 4.2.6.8 and 6.1.1.4'
Er Er -0.2586 4.9576 'International Tables Vol C Tables 4.2.6.8 and 6.1.1.4'

loop_
_geom_angle_atom_site_label_1
_geom_angle_atom_site_label_2
_geom_angle_atom_site_label_3
_geom_angle
_geom_angle_site_symmetry_1
_geom_angle_site_symmetry_3
_geom_angle_publ_flag
O3 Er O2 106.7(2) 1_455 4_576 ?
O3 Er O7 149.41(19) 1_455 . ?
O2 Er O7 83.1(2) 4_576 . ?
O3 Er O11 86.0(2) 1_455 . ?
O2 Er O11 141.1(2) 4_576 . ?
O7 Er O11 104.7(2) . . ?
O3 Er O10 80.60(19) 1_455 . ?
O2 Er O10 145.5(2) 4_576 . ?
O7 Er O10 76.0(2) . . ?
O11 Er O10 71.8(2) . . ?
O3 Er O1 73.60(18) 1_455 . ?
O2 Er O1 72.6(2) 4_576 . ?
O7 Er O1 136.45(18) . . ?
O11 Er O1 76.3(2) . . ?
O10 Er O1 140.0(2) . . ?
O3 Er O9 74.2(2) 1_455 . ?
O2 Er O9 76.1(2) 4_576 . ?
O7 Er O9 80.44(19) . . ?
O11 Er O9 142.4(2) . . ?
O10 Er O9 73.6(2) . . ?
O1 Er O9 125.5(2) . . ?
O3 Er N1 136.71(19) 1_455 . ?
O2 Er N1 75.1(2) 4_576 . ?
O7 Er N1 73.51(18) . . ?
O11 Er N1 71.09(19) . . ?
O10 Er N1 122.94(19) . . ?
O1 Er N1 65.68(18) . . ?
O9 Er N1 143.0(2) . . ?
O5 Cu O5 180.000(1) 3_768 . ?
O5 Cu N2 96.2(3) 3_768 . ?
O5 Cu N2 83.8(3) . . ?
O5 Cu N2 83.8(3) 3_768 3_768 ?
O5 Cu N2 96.2(3) . 3_768 ?
N2 Cu N2 180.0(3) . 3_768 ?
C11 O1 Er 122.7(5) . . ?
C11 O2 Er 154.4(5) . 4_575 ?
C17 O3 Er 138.1(5) . 1_655 ?
C21 O5 Cu 114.1(5) . . ?
C27 O7 Er 134.8(5) . . ?
C12 N1 C16 118.0(6) . . ?
C12 N1 Er 115.8(5) . . ?
C16 N1 Er 125.8(5) . . ?
C26 N2 C22 120.1(7) . . ?
C26 N2 Cu 128.2(5) . . ?
C22 N2 Cu 111.1(5) . . ?
O1 C11 O2 124.7(7) . . ?
O1 C11 C12 117.8(7) . . ?
O2 C11 C12 117.4(7) . . ?
N1 C12 C13 122.6(7) . . ?
N1 C12 C11 115.0(6) . . ?
C13 C12 C11 122.3(7) . . ?
C14 C13 C12 119.7(7) . . ?
C13 C14 C15 118.2(8) . . ?
C16 C15 C14 118.6(7) . . ?
C16 C15 C17 119.8(7) . . ?
C14 C15 C17 121.6(7) . . ?
N1 C16 C15 122.8(7) . . ?
O4 C17 O3 125.3(7) . . ?
O4 C17 C15 118.6(7) . . ?
O3 C17 C15 116.1(7) . . ?
O6 C21 O5 125.9(7) . . ?
O6 C21 C22 119.2(7) . . ?
O5 C21 C22 114.9(7) . . ?
N2 C22 C23 121.8(7) . . ?
N2 C22 C21 114.2(7) . . ?
C23 C22 C21 124.1(7) . . ?
C24 C23 C22 117.6(8) . . ?
C25 C24 C23 120.3(8) . . ?
C26 C25 C24 118.4(8) . . ?
C26 C25 C27 119.7(7) . . ?
C24 C25 C27 122.0(7) . . ?
N2 C26 C25 121.9(8) . . ?
O8 C27 O7 125.0(7) . . ?
O8 C27 C25 116.8(7) . . ?
O7 C27 C25 118.2(7) . . ?

loop_
_geom_bond_atom_site_label_1
_geom_bond_atom_site_label_2
_geom_bond_distance
_geom_bond_site_symmetry_2
_geom_bond_publ_flag
Er O3 2.276(6) 1_455 ?
Er O2 2.279(5) 4_576 ?
Er O7 2.329(5) . ?
Er O11 2.347(5) . ?
Er O10 2.357(5) . ?
Er O1 2.372(5) . ?
Er O9 2.388(6) . ?
Er N1 2.526(6) . ?
Cu O5 1.943(6) 3_768 ?
Cu O5 1.943(6) . ?
Cu N2 1.970(6) . ?
Cu N2 1.970(6) 3_768 ?
O1 C11 1.246(9) . ?
O2 C11 1.256(9) . ?
O2 Er 2.279(5) 4_575 ?
O3 C17 1.277(9) . ?
O3 Er 2.276(6) 1_655 ?
O4 C17 1.252(9) . ?
O5 C21 1.283(10) . ?
O6 C21 1.231(10) . ?
O7 C27 1.266(9) . ?
O8 C27 1.243(9) . ?
N1 C12 1.339(9) . ?
N1 C16 1.340(10) . ?
N2 C26 1.333(10) . ?
N2 C22 1.351(10) . ?
C11 C12 1.508(11) . ?
C12 C13 1.378(11) . ?
C13 C14 1.374(12) . ?
C14 C15 1.398(12) . ?
C15 C16 1.385(11) . ?
C15 C17 1.508(11) . ?
C21 C22 1.519(11) . ?
C22 C23 1.395(11) . ?
C23 C24 1.393(12) . ?
C24 C25 1.392(11) . ?
C25 C26 1.387(11) . ?
C25 C27 1.494(11) . ?
